data_4326866
loop_
_publ_author_name
'S\'ebastien Ladouceur'
'Daniel Fortin'
'Eli Zysman-Colman'

_publ_section_title
;
 Enhanced Luminescent Iridium(III) Complexes Bearing Aryltriazole
 Cyclometallated Ligands
;
_journal_name_full 'Inorganic Chemistry'
_journal_page_first 11514
_journal_page_last 11526
_journal_paper_doi 10.1021/ic2014013
_journal_volume 50
_journal_year 2011
_chemical_formula_sum 'C41 H30 Cl2 F10 Ir N8 P'
_chemical_formula_weight 1118.8
_chemical_name_systematic
;
 ?
;
_space_group_IT_number 14
_symmetry_cell_setting monoclinic
_symmetry_space_group_name_Hall '-P 2ybc'
_symmetry_space_group_name_H-M 'P 1 21/c 1'
_atom_sites_solution_hydrogens geom
_atom_sites_solution_primary direct
_atom_sites_solution_secondary difmap
_audit_conform_dict_location ftp://ftp.iucr.org/pub/cif_core.dic
_audit_conform_dict_name cif_core.dic
_audit_conform_dict_version 2.3
_audit_creation_date 2010-06-21T12:11:13-00:00
_audit_creation_method 'WinGX routine CIF_UPDATE'
_cell_angle_alpha 90
_cell_angle_beta 111.89(4)
_cell_angle_gamma 90
_cell_formula_units_Z 4
_cell_length_a 15.248(7)
_cell_length_b 16.489(7)
_cell_length_c 18.317(7)
_cell_measurement_reflns_used 20
_cell_measurement_temperature 198(2)
_cell_measurement_theta_max 12.5
_cell_measurement_theta_min 10
_cell_volume 4273(3)
_computing_cell_refinement Difrac
_computing_data_collection Difrac
_computing_data_reduction NRCVAX
_computing_structure_refinement 'SHELXL-97 (Sheldrick, 1997)'
_computing_structure_solution 'SHELXS-97 (Sheldrick, 1997)'
_diffrn_ambient_temperature 198(2)
_diffrn_measured_fraction_theta_full 0.961
_diffrn_measured_fraction_theta_max 0.961
_diffrn_measurement_device_type CAD4
_diffrn_measurement_method Omega
_diffrn_radiation_monochromator graphite
_diffrn_radiation_type MoK\a
_diffrn_radiation_wavelength 0.71073
_diffrn_reflns_av_R_equivalents 0
_diffrn_reflns_av_unetI/netI 0.2884
_diffrn_reflns_limit_h_max 17
_diffrn_reflns_limit_h_min -18
_diffrn_reflns_limit_k_max 20
_diffrn_reflns_limit_k_min 0
_diffrn_reflns_limit_l_max 22
_diffrn_reflns_limit_l_min 0
_diffrn_reflns_number 7685
_diffrn_reflns_theta_full 25.5
_diffrn_reflns_theta_max 25.55
_diffrn_reflns_theta_min 1.44
_diffrn_standards_decay_% 0
_diffrn_standards_interval_count 100
_diffrn_standards_number 1
_exptl_absorpt_coefficient_mu 3.373
_exptl_absorpt_correction_T_max 0.5519
_exptl_absorpt_correction_T_min 0.2834
_exptl_absorpt_correction_type psi-scan
_exptl_absorpt_process_details empirical
_exptl_crystal_colour Yellow
_exptl_crystal_density_diffrn 1.739
_exptl_crystal_description Prism
_exptl_crystal_F_000 2192
_exptl_crystal_size_max 0.5
_exptl_crystal_size_mid 0.3
_exptl_crystal_size_min 0.2
_refine_diff_density_max 1.855
_refine_diff_density_min -2.21
_refine_diff_density_rms 0.224
_refine_ls_extinction_method none
_refine_ls_goodness_of_fit_ref 0.86
_refine_ls_hydrogen_treatment none
_refine_ls_matrix_type full
_refine_ls_number_parameters 316
_refine_ls_number_reflns 7685
_refine_ls_number_restraints 0
_refine_ls_restrained_S_all 0.86
_refine_ls_R_factor_all 0.2464
_refine_ls_R_factor_gt 0.0848
_refine_ls_shift/su_max 0
_refine_ls_shift/su_mean 0
_refine_ls_structure_factor_coef Fsqd
_refine_ls_weighting_details 'calc w=1/[\s^2^(Fo^2^)+(0.0619P)^2^+0.0000P] where P=(Fo^2^+2Fc^2^)/3'
_refine_ls_weighting_scheme calc
_refine_ls_wR_factor_gt 0.1432
_refine_ls_wR_factor_ref 0.1807
_reflns_number_gt 3207
_reflns_number_total 7685
_reflns_threshold_expression >2sigma(I)
_cod_data_source_file ic2014013_si_002_2.cif
_cod_data_source_block sl03169f1a
_cod_depositor_comments
;
The following automatic conversions were performed:

'_exptl_absorpt_correction_type' value 'Psi-Scan' changed to
'psi-scan' according to the built-in table from CIF Core dictionary
named 'cif_core.dic' version 2.4.1 from 2010-06-29.

Automatic conversion script
Id: cif_fix_values 1715 2011-07-08 13:25:40Z adriana 
;
_cod_database_code 4326866

loop_
_symmetry_equiv_pos_as_xyz
'x, y, z'
'-x, y+1/2, -z+1/2'
'-x, -y, -z'
'x, -y-1/2, z-1/2'

loop_
_atom_site_label
_atom_site_type_symbol
_atom_site_fract_x
_atom_site_fract_y
_atom_site_fract_z
_atom_site_U_iso_or_equiv
_atom_site_adp_type
_atom_site_occupancy
_atom_site_symmetry_multiplicity
_atom_site_calc_flag
_atom_site_refinement_flags
C1 C 0.0570(12) 0.1757(9) 0.8629(8) 0.0356(15) Uani 1 1 d .
C2 C 0.0798(12) 0.1064(9) 0.8356(8) 0.0356(15) Uani 1 1 d .
H2 H 0.1305 0.0747 0.8665 0.043 Uiso 1 1 calc R
C3 C 0.0249(12) 0.0846(9) 0.7605(8) 0.0356(15) Uani 1 1 d .
C4 C -0.0490(12) 0.1268(9) 0.7102(8) 0.0356(15) Uani 1 1 d .
H4 H -0.0816 0.1093 0.6589 0.043 Uiso 1 1 calc R
C5 C -0.0727(12) 0.1939(9) 0.7373(8) 0.0356(15) Uani 1 1 d .
C6 C -0.0197(11) 0.2216(9) 0.8131(7) 0.0356(15) Uani 1 1 d .
C7 C -0.0403(12) 0.2987(9) 0.8471(8) 0.0356(15) Uani 1 1 d .
C8 C -0.1060(12) 0.3585(8) 0.8273(8) 0.0356(15) Uani 1 1 d .
H8 H -0.1551 0.3663 0.7791 0.043 Uiso 1 1 calc R
C9 C -0.1353(14) 0.4759(10) 0.9035(12) 0.067(5) Uani 1 1 d .
H9A H -0.0918 0.5109 0.943 0.08 Uiso 1 1 calc R
H9B H -0.1598 0.5059 0.8544 0.08 Uiso 1 1 calc R
C10 C -0.2130(18) 0.4544(14) 0.9274(12) 0.082(3) Uani 1 1 d .
C11 C -0.2995(16) 0.4271(13) 0.8763(12) 0.082(3) Uani 1 1 d .
H11 H -0.3082 0.4175 0.824 0.098 Uiso 1 1 calc R
C12 C -0.3732(17) 0.4137(14) 0.9007(11) 0.082(3) Uani 1 1 d .
H12 H -0.4335 0.405 0.8633 0.098 Uiso 1 1 calc R
C13 C -0.3606(16) 0.4130(13) 0.9758(11) 0.082(3) Uani 1 1 d .
H13 H -0.4079 0.3934 0.9916 0.098 Uiso 1 1 calc R
C14 C -0.2746(16) 0.4420(13) 1.0324(12) 0.082(3) Uani 1 1 d .
H14 H -0.2665 0.4492 1.0849 0.098 Uiso 1 1 calc R
C15 C -0.2032(17) 0.4592(13) 1.0046(11) 0.082(3) Uani 1 1 d .
H15 H -0.1447 0.4751 1.0411 0.098 Uiso 1 1 calc R
C16 C 0.2064(12) 0.2826(11) 0.9254(9) 0.0492(18) Uani 1 1 d .
C17 C 0.1850(13) 0.3581(10) 0.8773(10) 0.0492(18) Uani 1 1 d .
H17 H 0.129 0.3867 0.8661 0.059 Uiso 1 1 calc R
C18 C 0.2543(13) 0.3826(11) 0.8506(10) 0.0492(18) Uani 1 1 d .
C19 C 0.3418(13) 0.3482(11) 0.8693(10) 0.0492(18) Uani 1 1 d .
H19 H 0.3877 0.3701 0.8529 0.059 Uiso 1 1 calc R
C20 C 0.3559(14) 0.2821(12) 0.9121(10) 0.0492(18) Uani 1 1 d .
C21 C 0.2906(13) 0.2483(10) 0.9394(10) 0.0492(18) Uani 1 1 d .
C22 C 0.3115(14) 0.1773(11) 0.9928(10) 0.0492(18) Uani 1 1 d .
C23 C 0.3844(14) 0.1228(10) 1.0281(10) 0.0492(18) Uani 1 1 d .
H23 H 0.4445 0.1199 1.0263 0.059 Uiso 1 1 calc R
C24 C 0.3940(14) 0.0122(9) 1.1107(12) 0.067(5) Uani 1 1 d .
H24A H 0.431 0.0331 1.1626 0.08 Uiso 1 1 calc R
H24B H 0.4379 -0.0052 1.0868 0.08 Uiso 1 1 calc R
C25 C 0.3403(11) -0.0613(9) 1.1205(11) 0.115(5) Uani 1 1 d G
C26 C 0.3303(11) -0.1336(12) 1.0791(9) 0.115(5) Uani 1 1 d G
H26 H 0.3596 -0.1399 1.0431 0.138 Uiso 1 1 calc R
C27 C 0.2768(12) -0.1964(8) 1.0916(10) 0.115(5) Uani 1 1 d G
H27 H 0.2701 -0.2447 1.064 0.138 Uiso 1 1 calc R
C28 C 0.2331(10) -0.1869(9) 1.1455(10) 0.115(5) Uani 1 1 d G
H28 H 0.1973 -0.2289 1.1539 0.138 Uiso 1 1 calc R
C29 C 0.2430(11) -0.1146(11) 1.1869(9) 0.115(5) Uani 1 1 d G
H29 H 0.2138 -0.1083 1.223 0.138 Uiso 1 1 calc R
C30 C 0.2966(12) -0.0518(8) 1.1744(10) 0.115(5) Uani 1 1 d G
H30 H 0.3032 -0.0035 1.2021 0.138 Uiso 1 1 calc R
C31 C 0.2433(12) 0.3313(9) 1.1118(9) 0.0407(14) Uani 1 1 d .
H31 H 0.273 0.3475 1.0781 0.049 Uiso 1 1 calc R
C32 C 0.2758(12) 0.3623(9) 1.1868(9) 0.0407(14) Uani 1 1 d .
H32 H 0.3233 0.4013 1.2022 0.049 Uiso 1 1 calc R
C33 C 0.2382(12) 0.3356(9) 1.2369(9) 0.0407(14) Uani 1 1 d .
H33 H 0.2617 0.3543 1.2886 0.049 Uiso 1 1 calc R
C34 C 0.1631(11) 0.2795(9) 1.2132(8) 0.0407(14) Uani 1 1 d .
H34 H 0.1336 0.2618 1.2466 0.049 Uiso 1 1 calc R
C35 C 0.1364(12) 0.2523(9) 1.1352(9) 0.0407(14) Uani 1 1 d .
C36 C 0.0582(13) 0.1907(10) 1.1042(9) 0.0407(14) Uani 1 1 d .
C37 C 0.0094(12) 0.1611(9) 1.1455(9) 0.0407(14) Uani 1 1 d .
H37 H 0.0209 0.1784 1.1966 0.049 Uiso 1 1 calc R
C38 C -0.0593(12) 0.1033(9) 1.1088(9) 0.0407(14) Uani 1 1 d .
H38 H -0.0945 0.0806 1.1356 0.049 Uiso 1 1 calc R
C39 C -0.0750(12) 0.0799(9) 1.0342(9) 0.0407(14) Uani 1 1 d .
H39 H -0.1196 0.04 1.0105 0.049 Uiso 1 1 calc R
C40 C -0.0250(12) 0.1152(9) 0.9929(10) 0.0407(14) Uani 1 1 d .
H40 H -0.0377 0.1011 0.9408 0.049 Uiso 1 1 calc R
C41 C 0.452(2) 0.7281(16) 0.818(2) 0.167(16) Uani 1 1 d .
H41A H 0.4307 0.7658 0.8486 0.201 Uiso 1 1 calc R
H41B H 0.3975 0.7104 0.7733 0.201 Uiso 1 1 calc R
F1 F 0.2533(7) 0.9817(6) 0.7851(5) 0.058(3) Uani 1 1 d .
F2 F 0.4142(8) 0.9294(7) 0.9444(6) 0.078(4) Uani 1 1 d .
F3 F 0.2857(8) 0.8673(6) 0.8550(7) 0.082(4) Uani 1 1 d .
F4 F 0.3800(8) 1.0388(7) 0.8720(6) 0.086(4) Uani 1 1 d .
F5 F 0.2734(8) 0.9846(7) 0.9118(6) 0.078(4) Uani 1 1 d .
F6 F 0.3984(9) 0.9220(7) 0.8194(6) 0.089(4) Uani 1 1 d .
F7 F -0.1460(7) 0.2396(5) 0.6925(4) 0.054(3) Uani 1 1 d .
F8 F 0.0443(7) 0.0140(6) 0.7316(5) 0.055(3) Uani 1 1 d .
F9 F 0.2314(9) 0.4506(7) 0.8053(7) 0.093(4) Uani 1 1 d .
F10 F 0.4413(9) 0.2462(7) 0.9317(7) 0.095(4) Uani 1 1 d .
Ir1 Ir 0.12132(5) 0.22874(4) 0.97138(3) 0.02739(19) Uani 1 1 d .
N1 N 0.0154(9) 0.3062(7) 0.9237(7) 0.0312(13) Uani 1 1 d .
N2 N -0.0091(9) 0.3739(7) 0.9498(7) 0.0312(13) Uani 1 1 d .
N3 N -0.0845(9) 0.4042(7) 0.8930(7) 0.0312(13) Uani 1 1 d .
N4 N 0.2342(9) 0.1571(7) 1.0107(7) 0.0312(13) Uani 1 1 d .
N5 N 0.2534(9) 0.0945(7) 1.0532(7) 0.0312(13) Uani 1 1 d .
N6 N 0.3413(9) 0.0736(7) 1.0671(7) 0.0312(13) Uani 1 1 d .
N7 N 0.0408(9) 0.1689(7) 1.0289(7) 0.026(2) Uani 1 1 d .
N8 N 0.1737(8) 0.2808(7) 1.0856(6) 0.026(2) Uani 1 1 d .
P2 P 0.3328(4) 0.9542(3) 0.8647(3) 0.0511(14) Uani 1 1 d .
Cl1 Cl 0.5023(8) 0.6519(7) 0.8709(6) 0.172(4) Uani 1 1 d .
Cl2 Cl 0.5431(7) 0.7804(5) 0.7825(4) 0.143(3) Uani 1 1 d .

loop_
_atom_site_aniso_label
_atom_site_aniso_U_11
_atom_site_aniso_U_22
_atom_site_aniso_U_33
_atom_site_aniso_U_23
_atom_site_aniso_U_13
_atom_site_aniso_U_12
C1 0.054(5) 0.031(3) 0.017(3) -0.006(2) 0.008(3) 0.012(3)
C2 0.054(5) 0.031(3) 0.017(3) -0.006(2) 0.008(3) 0.012(3)
C3 0.054(5) 0.031(3) 0.017(3) -0.006(2) 0.008(3) 0.012(3)
C4 0.054(5) 0.031(3) 0.017(3) -0.006(2) 0.008(3) 0.012(3)
C5 0.054(5) 0.031(3) 0.017(3) -0.006(2) 0.008(3) 0.012(3)
C6 0.054(5) 0.031(3) 0.017(3) -0.006(2) 0.008(3) 0.012(3)
C7 0.054(5) 0.031(3) 0.017(3) -0.006(2) 0.008(3) 0.012(3)
C8 0.054(5) 0.031(3) 0.017(3) -0.006(2) 0.008(3) 0.012(3)
C9 0.055(11) 0.024(7) 0.092(11) -0.014(7) -0.007(9) 0.018(7)
C10 0.085(9) 0.125(8) 0.040(5) -0.012(5) 0.029(5) 0.010(7)
C11 0.085(9) 0.125(8) 0.040(5) -0.012(5) 0.029(5) 0.010(7)
C12 0.085(9) 0.125(8) 0.040(5) -0.012(5) 0.029(5) 0.010(7)
C13 0.085(9) 0.125(8) 0.040(5) -0.012(5) 0.029(5) 0.010(7)
C14 0.085(9) 0.125(8) 0.040(5) -0.012(5) 0.029(5) 0.010(7)
C15 0.085(9) 0.125(8) 0.040(5) -0.012(5) 0.029(5) 0.010(7)
C16 0.047(5) 0.060(5) 0.048(4) -0.017(3) 0.028(4) -0.009(4)
C17 0.047(5) 0.060(5) 0.048(4) -0.017(3) 0.028(4) -0.009(4)
C18 0.047(5) 0.060(5) 0.048(4) -0.017(3) 0.028(4) -0.009(4)
C19 0.047(5) 0.060(5) 0.048(4) -0.017(3) 0.028(4) -0.009(4)
C20 0.047(5) 0.060(5) 0.048(4) -0.017(3) 0.028(4) -0.009(4)
C21 0.047(5) 0.060(5) 0.048(4) -0.017(3) 0.028(4) -0.009(4)
C22 0.047(5) 0.060(5) 0.048(4) -0.017(3) 0.028(4) -0.009(4)
C23 0.047(5) 0.060(5) 0.048(4) -0.017(3) 0.028(4) -0.009(4)
C24 0.055(11) 0.024(7) 0.092(11) -0.014(7) -0.007(9) 0.018(7)
C25 0.084(10) 0.086(8) 0.152(12) 0.033(8) 0.017(8) 0.000(7)
C26 0.084(10) 0.086(8) 0.152(12) 0.033(8) 0.017(8) 0.000(7)
C27 0.084(10) 0.086(8) 0.152(12) 0.033(8) 0.017(8) 0.000(7)
C28 0.084(10) 0.086(8) 0.152(12) 0.033(8) 0.017(8) 0.000(7)
C29 0.084(10) 0.086(8) 0.152(12) 0.033(8) 0.017(8) 0.000(7)
C30 0.084(10) 0.086(8) 0.152(12) 0.033(8) 0.017(8) 0.000(7)
C31 0.051(4) 0.038(3) 0.037(3) 0.001(3) 0.021(3) 0.002(3)
C32 0.051(4) 0.038(3) 0.037(3) 0.001(3) 0.021(3) 0.002(3)
C33 0.051(4) 0.038(3) 0.037(3) 0.001(3) 0.021(3) 0.002(3)
C34 0.051(4) 0.038(3) 0.037(3) 0.001(3) 0.021(3) 0.002(3)
C35 0.051(4) 0.038(3) 0.037(3) 0.001(3) 0.021(3) 0.002(3)
C36 0.051(4) 0.038(3) 0.037(3) 0.001(3) 0.021(3) 0.002(3)
C37 0.051(4) 0.038(3) 0.037(3) 0.001(3) 0.021(3) 0.002(3)
C38 0.051(4) 0.038(3) 0.037(3) 0.001(3) 0.021(3) 0.002(3)
C39 0.051(4) 0.038(3) 0.037(3) 0.001(3) 0.021(3) 0.002(3)
C40 0.051(4) 0.038(3) 0.037(3) 0.001(3) 0.021(3) 0.002(3)
C41 0.12(3) 0.075(19) 0.24(4) -0.04(3) -0.01(3) 0.04(2)
F1 0.032(7) 0.080(8) 0.044(6) -0.002(5) -0.008(5) -0.001(6)
F2 0.063(9) 0.112(10) 0.047(7) 0.014(6) 0.008(6) 0.036(7)
F3 0.080(10) 0.054(7) 0.103(9) 0.011(7) 0.025(8) 0.001(7)
F4 0.061(9) 0.101(10) 0.078(8) -0.028(7) 0.004(7) -0.056(8)
F5 0.064(9) 0.106(9) 0.063(7) -0.012(7) 0.023(7) 0.017(7)
F6 0.094(11) 0.115(10) 0.056(7) -0.025(7) 0.026(7) 0.001(8)
F7 0.081(8) 0.048(6) 0.023(4) -0.007(4) 0.006(5) 0.015(6)
F8 0.065(8) 0.053(6) 0.045(6) -0.014(5) 0.020(6) 0.009(6)
F9 0.114(12) 0.072(8) 0.088(9) 0.038(7) 0.031(8) -0.038(8)
F10 0.073(9) 0.116(11) 0.111(10) -0.030(8) 0.050(8) -0.024(8)
Ir1 0.0333(4) 0.0301(3) 0.0197(3) 0.0005(4) 0.0109(2) 0.0025(4)
N1 0.022(3) 0.031(3) 0.031(3) 0.000(2) 0.000(3) 0.011(3)
N2 0.022(3) 0.031(3) 0.031(3) 0.000(2) 0.000(3) 0.011(3)
N3 0.022(3) 0.031(3) 0.031(3) 0.000(2) 0.000(3) 0.011(3)
N4 0.022(3) 0.031(3) 0.031(3) 0.000(2) 0.000(3) 0.011(3)
N5 0.022(3) 0.031(3) 0.031(3) 0.000(2) 0.000(3) 0.011(3)
N6 0.022(3) 0.031(3) 0.031(3) 0.000(2) 0.000(3) 0.011(3)
N7 0.032(6) 0.024(5) 0.028(5) 0.004(4) 0.018(4) 0.011(5)
N8 0.032(6) 0.024(5) 0.028(5) 0.004(4) 0.018(4) 0.011(5)
P2 0.039(3) 0.065(4) 0.043(3) -0.007(3) 0.009(3) -0.008(3)
Cl1 0.150(10) 0.202(10) 0.161(8) 0.015(7) 0.056(7) 0.006(8)
Cl2 0.173(9) 0.166(8) 0.098(5) 0.030(5) 0.060(5) 0.086(7)

loop_
_atom_type_symbol
_atom_type_description
_atom_type_scat_dispersion_real
_atom_type_scat_dispersion_imag
_atom_type_scat_source
C C 0.0033 0.0016 'International Tables Vol C Tables 4.2.6.8 and 6.1.1.4'
H H 0 0 'International Tables Vol C Tables 4.2.6.8 and 6.1.1.4'
F F 0.0171 0.0103 'International Tables Vol C Tables 4.2.6.8 and 6.1.1.4'
Ir Ir -1.4442 7.9887 'International Tables Vol C Tables 4.2.6.8 and 6.1.1.4'
N N 0.0061 0.0033 'International Tables Vol C Tables 4.2.6.8 and 6.1.1.4'
P P 0.1023 0.0942 'International Tables Vol C Tables 4.2.6.8 and 6.1.1.4'
Cl Cl 0.1484 0.1585 'International Tables Vol C Tables 4.2.6.8 and 6.1.1.4'

loop_
_geom_angle_atom_site_label_1
_geom_angle_atom_site_label_2
_geom_angle_atom_site_label_3
_geom_angle
C2 C1 C6 119.0(13)
C2 C1 Ir1 128.7(12)
C6 C1 Ir1 112.3(10)
C1 C2 C3 116.8(15)
C4 C3 F8 115.0(13)
C4 C3 C2 126.4(14)
F8 C3 C2 118.5(14)
C5 C4 C3 116.8(14)
C4 C5 F7 121.6(13)
C4 C5 C6 120.7(16)
F7 C5 C6 117.6(13)
C5 C6 C1 120.1(14)
C5 C6 C7 123.8(14)
C1 C6 C7 116.1(12)
N1 C7 C8 109.2(12)
N1 C7 C6 111.2(13)
C8 C7 C6 139.0(14)
N3 C8 C7 105.0(13)
C10 C9 N3 111.9(16)
C15 C10 C11 115(2)
C15 C10 C9 121(2)
C11 C10 C9 123.9(19)
C12 C11 C10 122(2)
C13 C12 C11 122(2)
C12 C13 C14 120(2)
C15 C14 C13 115.9(19)
C10 C15 C14 125(2)
C21 C16 C17 116.7(16)
C21 C16 Ir1 117.3(14)
C17 C16 Ir1 126.0(13)
C18 C17 C16 115.3(18)
F9 C18 C19 119.8(17)
F9 C18 C17 113.6(17)
C19 C18 C17 126.4(19)
C20 C19 C18 114.8(18)
C19 C20 F10 116.7(17)
C19 C20 C21 125(2)
F10 C20 C21 118.5(17)
C16 C21 C20 121.8(18)
C16 C21 C22 114.5(16)
C20 C21 C22 123.3(18)
N4 C22 C23 109.9(16)
N4 C22 C21 110.9(16)
C23 C22 C21 139.2(17)
C22 C23 N6 99.6(16)
N6 C24 C25 116.2(16)
C26 C25 C30 120
C26 C25 C24 125.2(16)
C30 C25 C24 114.8(16)
C27 C26 C25 120
C28 C27 C26 120
C27 C28 C29 120
C30 C29 C28 120
C29 C30 C25 120
N8 C31 C32 123.4(16)
C33 C32 C31 118.8(17)
C32 C33 C34 121.1(16)
C35 C34 C33 114.6(15)
N8 C35 C34 123.3(15)
N8 C35 C36 117.5(13)
C34 C35 C36 119.2(14)
C37 C36 N7 122.8(16)
C37 C36 C35 124.2(15)
N7 C36 C35 113.0(14)
C36 C37 C38 117.0(15)
C39 C38 C37 120.1(16)
C38 C39 C40 120.4(17)
N7 C40 C39 118.7(15)
Cl1 C41 Cl2 108.1(17)
N1 Ir1 N4 173.1(5)
N1 Ir1 C16 94.4(7)
N4 Ir1 C16 78.8(7)
N1 Ir1 C1 80.3(6)
N4 Ir1 C1 97.7(6)
C16 Ir1 C1 86.1(7)
N1 Ir1 N8 96.8(4)
N4 Ir1 N8 85.8(4)
C16 Ir1 N8 99.8(6)
C1 Ir1 N8 173.6(6)
N1 Ir1 N7 89.5(5)
N4 Ir1 N7 97.3(5)
C16 Ir1 N7 175.2(6)
C1 Ir1 N7 97.2(6)
N8 Ir1 N7 77.0(5)
N2 N1 C7 107.5(12)
N2 N1 Ir1 132.5(9)
C7 N1 Ir1 119.5(10)
N1 N2 N3 108.3(11)
N2 N3 C8 109.7(12)
N2 N3 C9 123.2(13)
C8 N3 C9 127.0(14)
N5 N4 C22 108.9(14)
N5 N4 Ir1 132.9(11)
C22 N4 Ir1 118.2(12)
N4 N5 N6 108.6(13)
N5 N6 C24 130.5(15)
N5 N6 C23 112.9(13)
C24 N6 C23 116.6(16)
C40 N7 C36 120.8(13)
C40 N7 Ir1 122.4(10)
C36 N7 Ir1 116.8(11)
C31 N8 C35 118.5(13)
C31 N8 Ir1 125.6(10)
C35 N8 Ir1 115.6(10)
F5 P2 F4 90.6(7)
F5 P2 F1 90.9(6)
F4 P2 F1 89.6(6)
F5 P2 F2 89.4(6)
F4 P2 F2 88.5(7)
F1 P2 F2 178.0(7)
F5 P2 F3 91.2(7)
F4 P2 F3 178.1(7)
F1 P2 F3 89.8(6)
F2 P2 F3 92.1(7)
F5 P2 F6 177.4(7)
F4 P2 F6 89.0(7)
F1 P2 F6 91.7(6)
F2 P2 F6 88.0(7)
F3 P2 F6 89.2(7)

loop_
_geom_bond_atom_site_label_1
_geom_bond_atom_site_label_2
_geom_bond_distance
C1 C2 1.343(18)
C1 C6 1.41(2)
C1 Ir1 2.055(14)
C2 C3 1.365(19)
C3 C4 1.35(2)
C3 F8 1.356(16)
C4 C5 1.315(18)
C5 F7 1.345(17)
C5 C6 1.398(18)
C6 C7 1.500(18)
C7 N1 1.347(17)
C7 C8 1.354(19)
C8 N3 1.354(16)
C9 C10 1.45(3)
C9 N3 1.465(19)
C10 C15 1.37(2)
C10 C11 1.38(3)
C11 C12 1.37(3)
C12 C13 1.31(2)
C13 C14 1.42(3)
C14 C15 1.39(3)
C16 C21 1.34(2)
C16 C17 1.49(2)
C16 Ir1 1.999(17)
C17 C18 1.38(2)
C18 F9 1.36(2)
C18 C19 1.37(2)
C19 C20 1.31(2)
C20 F10 1.35(2)
C20 C21 1.39(2)
C21 C22 1.48(2)
C22 N4 1.38(2)
C22 C23 1.39(2)
C23 N6 1.397(19)
C24 N6 1.352(18)
C24 C25 1.51(2)
C25 C26 1.39
C25 C30 1.39
C26 C27 1.39
C27 C28 1.39
C28 C29 1.39
C29 C30 1.39
C31 N8 1.293(18)
C31 C32 1.37(2)
C32 C33 1.32(2)
C33 C34 1.41(2)
C34 C35 1.404(19)
C35 N8 1.325(17)
C35 C36 1.51(2)
C36 C37 1.34(2)
C36 N7 1.352(17)
C37 C38 1.39(2)
C38 C39 1.351(19)
C39 C40 1.39(2)
C40 N7 1.316(18)
C41 Cl1 1.60(3)
C41 Cl2 1.94(3)
F1 P2 1.575(10)
F2 P2 1.577(11)
F3 P2 1.583(11)
F4 P2 1.553(11)
F5 P2 1.549(11)
F6 P2 1.610(12)
Ir1 N1 1.988(12)
Ir1 N4 1.988(12)
Ir1 N8 2.123(11)
Ir1 N7 2.134(11)
N1 N2 1.322(15)
N2 N3 1.327(15)
N4 N5 1.260(15)
N5 N6 1.315(16)

loop_
_geom_torsion_atom_site_label_1
_geom_torsion_atom_site_label_2
_geom_torsion_atom_site_label_3
_geom_torsion_atom_site_label_4
_geom_torsion
C6 C1 C2 C3 -1(2)
Ir1 C1 C2 C3 180.0(13)
C1 C2 C3 C4 1(3)
C1 C2 C3 F8 -178.4(14)
F8 C3 C4 C5 177.1(15)
C2 C3 C4 C5 -3(3)
C3 C4 C5 F7 -179.0(15)
C3 C4 C5 C6 4(3)
C4 C5 C6 C1 -3(3)
F7 C5 C6 C1 179.2(14)
C4 C5 C6 C7 177.9(15)
F7 C5 C6 C7 0(2)
C2 C1 C6 C5 2(3)
Ir1 C1 C6 C5 -179.0(13)
C2 C1 C6 C7 -179.3(15)
Ir1 C1 C6 C7 0.0(18)
C5 C6 C7 N1 173.5(16)
C1 C6 C7 N1 -5(2)
C5 C6 C7 C8 5(3)
C1 C6 C7 C8 -174(2)
N1 C7 C8 N3 3.3(19)
C6 C7 C8 N3 172.3(19)
N3 C9 C10 C15 100(2)
N3 C9 C10 C11 -79(3)
C15 C10 C11 C12 6(4)
C9 C10 C11 C12 -175(2)
C10 C11 C12 C13 -12(4)
C11 C12 C13 C14 13(4)
C12 C13 C14 C15 -9(3)
C11 C10 C15 C14 -3(4)
C9 C10 C15 C14 178(2)
C13 C14 C15 C10 4(4)
C21 C16 C17 C18 2(2)
Ir1 C16 C17 C18 -178.6(12)
C16 C17 C18 F9 178.5(13)
C16 C17 C18 C19 -6(3)
F9 C18 C19 C20 -178.9(15)
C17 C18 C19 C20 5(3)
C18 C19 C20 F10 179.9(14)
C18 C19 C20 C21 -2(3)
C17 C16 C21 C20 1(2)
Ir1 C16 C21 C20 -178.1(12)
C17 C16 C21 C22 175.3(13)
Ir1 C16 C21 C22 -4(2)
C19 C20 C21 C16 -2(3)
F10 C20 C21 C16 176.9(15)
C19 C20 C21 C22 -175.1(16)
F10 C20 C21 C22 4(2)
C16 C21 C22 N4 6(2)
C20 C21 C22 N4 179.6(15)
C16 C21 C22 C23 -177(2)
C20 C21 C22 C23 -4(3)
N4 C22 C23 N6 -1.2(17)
C21 C22 C23 N6 -178(2)
N6 C24 C25 C26 101.4(17)
N6 C24 C25 C30 -76.8(18)
C30 C25 C26 C27 0
C24 C25 C26 C27 -178.1(16)
C25 C26 C27 C28 0
C26 C27 C28 C29 0
C27 C28 C29 C30 0
C28 C29 C30 C25 0
C26 C25 C30 C29 0
C24 C25 C30 C29 178.3(14)
N8 C31 C32 C33 4(3)
C31 C32 C33 C34 -3(2)
C32 C33 C34 C35 3(2)
C33 C34 C35 N8 -4(2)
C33 C34 C35 C36 178.7(14)
N8 C35 C36 C37 -174.9(15)
C34 C35 C36 C37 2(2)
N8 C35 C36 N7 4(2)
C34 C35 C36 N7 -178.9(14)
N7 C36 C37 C38 2(2)
C35 C36 C37 C38 -178.7(15)
C36 C37 C38 C39 -1(2)
C37 C38 C39 C40 -2(2)
C38 C39 C40 N7 3(2)
C21 C16 Ir1 N1 -177.4(13)
C17 C16 Ir1 N1 3.2(14)
C21 C16 Ir1 N4 1.2(13)
C17 C16 Ir1 N4 -178.2(14)
C21 C16 Ir1 C1 -97.4(14)
C17 C16 Ir1 C1 83.1(14)
C21 C16 Ir1 N8 84.9(13)
C17 C16 Ir1 N8 -94.5(14)
C21 C16 Ir1 N7 37(8)
C17 C16 Ir1 N7 -142(6)
C2 C1 Ir1 N1 -177.3(17)
C6 C1 Ir1 N1 3.5(12)
C2 C1 Ir1 N4 9.3(16)
C6 C1 Ir1 N4 -169.9(12)
C2 C1 Ir1 C16 87.5(17)
C6 C1 Ir1 C16 -91.7(13)
C2 C1 Ir1 N8 -114(5)
C6 C1 Ir1 N8 67(5)
C2 C1 Ir1 N7 -89.0(16)
C6 C1 Ir1 N7 91.7(12)
C8 C7 N1 N2 -5.7(19)
C6 C7 N1 N2 -178.0(12)
C8 C7 N1 Ir1 -178.9(11)
C6 C7 N1 Ir1 8.8(18)
N4 Ir1 N1 N2 -105(4)
C16 Ir1 N1 N2 -93.1(14)
C1 Ir1 N1 N2 -178.4(15)
N8 Ir1 N1 N2 7.4(14)
N7 Ir1 N1 N2 84.2(14)
N4 Ir1 N1 C7 66(5)
C16 Ir1 N1 C7 78.0(13)
C1 Ir1 N1 C7 -7.2(12)
N8 Ir1 N1 C7 178.5(12)
N7 Ir1 N1 C7 -104.6(12)
C7 N1 N2 N3 5.9(17)
Ir1 N1 N2 N3 177.8(10)
N1 N2 N3 C8 -3.9(17)
N1 N2 N3 C9 175.1(14)
C7 C8 N3 N2 0.4(18)
C7 C8 N3 C9 -178.6(16)
C10 C9 N3 N2 -92(2)
C10 C9 N3 C8 86(2)
C23 C22 N4 N5 -0.7(18)
C21 C22 N4 N5 177.2(12)
C23 C22 N4 Ir1 177.2(10)
C21 C22 N4 Ir1 -5.0(18)
N1 Ir1 N4 N5 -169(4)
C16 Ir1 N4 N5 179.6(14)
C1 Ir1 N4 N5 -96.0(14)
N8 Ir1 N4 N5 78.7(13)
N7 Ir1 N4 N5 2.4(13)
N1 Ir1 N4 C22 14(5)
C16 Ir1 N4 C22 2.3(12)
C1 Ir1 N4 C22 86.8(12)
N8 Ir1 N4 C22 -98.6(12)
N7 Ir1 N4 C22 -174.9(11)
C22 N4 N5 N6 2.3(16)
Ir1 N4 N5 N6 -175.1(10)
N4 N5 N6 C24 178.4(15)
N4 N5 N6 C23 -3.3(17)
C25 C24 N6 N5 26(3)
C25 C24 N6 C23 -152.0(17)
C22 C23 N6 N5 2.7(17)
C22 C23 N6 C24 -178.8(14)
C39 C40 N7 C36 -1(2)
C39 C40 N7 Ir1 -179.1(11)
C37 C36 N7 C40 -2(2)
C35 C36 N7 C40 179.6(13)
C37 C36 N7 Ir1 176.4(13)
C35 C36 N7 Ir1 -2.5(17)
N1 Ir1 N7 C40 81.5(12)
N4 Ir1 N7 C40 -97.5(12)
C16 Ir1 N7 C40 -133(7)
C1 Ir1 N7 C40 1.3(12)
N8 Ir1 N7 C40 178.6(12)
N1 Ir1 N7 C36 -96.4(11)
N4 Ir1 N7 C36 84.6(11)
C16 Ir1 N7 C36 49(7)
C1 Ir1 N7 C36 -176.6(11)
N8 Ir1 N7 C36 0.7(10)
C32 C31 N8 C35 -6(2)
C32 C31 N8 Ir1 -178.8(11)
C34 C35 N8 C31 6(2)
C36 C35 N8 C31 -177.3(14)
C34 C35 N8 Ir1 179.6(12)
C36 C35 N8 Ir1 -3.5(17)
N1 Ir1 N8 C31 -97.2(13)
N4 Ir1 N8 C31 76.5(13)
C16 Ir1 N8 C31 -1.4(14)
C1 Ir1 N8 C31 -160(4)
N7 Ir1 N8 C31 174.9(13)
N1 Ir1 N8 C35 89.5(11)
N4 Ir1 N8 C35 -96.9(11)
C16 Ir1 N8 C35 -174.8(11)
C1 Ir1 N8 C35 27(5)
N7 Ir1 N8 C35 1.6(10)
